data_4306351
loop_
_publ_author_name
'Bao-Hua Xu'
'Xu-Qing Peng'
'Zhi-Wei Xu'
'Yi-Zhi Li'
'Hong Yan'

_publ_contact_author_address
;
    State Key Laboratory of Coordination Chemistry, Nanjing University, 
    Nanjing 210093, 
    China
;
_publ_contact_author_email hyan1965@nju.edu.cn
_publ_contact_author_fax '(+86)-25- 83314502'
_publ_contact_author_name 'H. Yan'
_publ_contact_author_phone '(+86)-25- 83314502'
_publ_section_title
;
Cobalt(III)-Mediated Disulfuration and Hydrosulfuration of Alkynes
;
_journal_name_full 'Inorganic Chemistry'
_journal_page_first 7928
_journal_page_last 7933
_journal_paper_doi 10.1021/ic801199e
_journal_volume 47
_journal_year 2008
_chemical_formula_moiety ' C4 H20 B20 Co S4, C10 H10 Co'
_chemical_formula_sum 'C14 H30 B20 Co2 S4'
_chemical_formula_weight 660.72
_chemical_melting_point 210
_chemical_name_systematic
; 
 ? 
;
_space_group_IT_number 2
_symmetry_cell_setting triclinic
_symmetry_space_group_name_Hall '-P 1'
_symmetry_space_group_name_H-M 'P -1'
_atom_sites_solution_hydrogens geom
_atom_sites_solution_primary direct
_atom_sites_solution_secondary difmap
_audit_creation_method SHELXL-97
_cell_angle_alpha 62.240(6)
_cell_angle_beta 82.802(10)
_cell_angle_gamma 84.983(6)
_cell_formula_units_Z 1
_cell_length_a 7.153(4)
_cell_length_b 10.580(5)
_cell_length_c 11.339(8)
_cell_measurement_reflns_used 1193
_cell_measurement_temperature 291(2)
_cell_measurement_theta_max 23.86
_cell_measurement_theta_min 2.87
_cell_volume 753.0(8)
_computing_cell_refinement 'Bruker SMART'
_computing_data_collection 'Bruker SMART'
_computing_data_reduction 'Bruker SAINT'
_computing_molecular_graphics 'Bruker SHELXTL'
_computing_publication_material 'Bruker SHELXTL'
_computing_structure_refinement 'SHELXL-97 (Sheldrick, 1997)'
_computing_structure_solution 'SHELXS-97 (Sheldrick, 1990)'
_diffrn_ambient_temperature 291(2)
_diffrn_measured_fraction_theta_full 0.968
_diffrn_measured_fraction_theta_max 0.968
_diffrn_measurement_device_type 'CCD area detector'
_diffrn_measurement_method 'phi and omega scans'
_diffrn_radiation_monochromator graphite
_diffrn_radiation_source 'fine-focus sealed tube'
_diffrn_radiation_type MoK\a
_diffrn_radiation_wavelength 0.71073
_diffrn_reflns_av_R_equivalents 0.0236
_diffrn_reflns_av_sigmaI/netI 0.0350
_diffrn_reflns_limit_h_max 8
_diffrn_reflns_limit_h_min -8
_diffrn_reflns_limit_k_max 12
_diffrn_reflns_limit_k_min -13
_diffrn_reflns_limit_l_max 9
_diffrn_reflns_limit_l_min -13
_diffrn_reflns_number 3913
_diffrn_reflns_theta_full 26.00
_diffrn_reflns_theta_max 26.00
_diffrn_reflns_theta_min 2.04
_exptl_absorpt_coefficient_mu 1.389
_exptl_absorpt_correction_T_max 0.715
_exptl_absorpt_correction_T_min 0.665
_exptl_absorpt_correction_type multi-scan
_exptl_absorpt_process_details '(SADABS; Bruker, 2000)'
_exptl_crystal_colour green
_exptl_crystal_density_diffrn 1.457
_exptl_crystal_density_method 'not measured'
_exptl_crystal_description slab
_exptl_crystal_F_000 332
_exptl_crystal_size_max 0.30
_exptl_crystal_size_mid 0.26
_exptl_crystal_size_min 0.24
_refine_diff_density_max 0.497
_refine_diff_density_min -0.829
_refine_diff_density_rms 0.074
_refine_ls_extinction_method none
_refine_ls_goodness_of_fit_ref 1.022
_refine_ls_hydrogen_treatment constr
_refine_ls_matrix_type full
_refine_ls_number_parameters 184
_refine_ls_number_reflns 2849
_refine_ls_number_restraints 0
_refine_ls_restrained_S_all 1.022
_refine_ls_R_factor_all 0.0619
_refine_ls_R_factor_gt 0.0511
_refine_ls_shift/su_max 0.000
_refine_ls_shift/su_mean 0.000
_refine_ls_structure_factor_coef Fsqd
_refine_ls_weighting_details 'calc w=1/[\s^2^(Fo^2^)+(0.05P)^2^+1.44P] where P=(Fo^2^+2Fc^2^)/3'
_refine_ls_weighting_scheme calc
_refine_ls_wR_factor_gt 0.1168
_refine_ls_wR_factor_ref 0.1198
_reflns_number_gt 2388
_reflns_number_total 2849
_reflns_threshold_expression >2sigma(I)
_cod_data_source_file ic801199e_si_002_1.cif
_cod_data_source_block 1
_cod_depositor_comments
;
The following automatic conversions were performed:
'_symmetry_cell_setting' value 'Triclinic' changed to 'triclinic'
according to '/home/saulius/struct/CIF-dictionaries/cif_core.dic'
dictionary named 'cif_core.dic' version 2.4.1 from 2010-06-29.

Automatic conversion script
Id: cif_fix_enum 1527 2010-12-29 10:47:43Z saulius 
;
_cod_database_code 4306351

loop_
_symmetry_equiv_pos_as_xyz
'x, y, z'
'-x, -y, -z'

loop_
_atom_site_label
_atom_site_type_symbol
_atom_site_fract_x
_atom_site_fract_y
_atom_site_fract_z
_atom_site_U_iso_or_equiv
_atom_site_adp_type
_atom_site_occupancy
_atom_site_symmetry_multiplicity
_atom_site_calc_flag
_atom_site_refinement_flags
_atom_site_disorder_assembly
_atom_site_disorder_group
B3 B 0.4560(6) 0.3632(5) 0.7451(5) 0.0376(10) Uani 1 1 d . . .
H3A H 0.5817 0.3982 0.7199 0.045 Uiso 1 1 d R . .
B4 B 0.2632(7) 0.4560(5) 0.6481(5) 0.0421(11) Uani 1 1 d . . .
H4A H 0.2873 0.5427 0.5668 0.050 Uiso 1 1 d R . .
B5 B 0.0578(7) 0.4331(5) 0.7608(6) 0.0472(12) Uani 1 1 d . . .
H5A H -0.0429 0.5034 0.7463 0.057 Uiso 1 1 d R . .
B6 B 0.1130(6) 0.3244(6) 0.9275(5) 0.0428(11) Uani 1 1 d . . .
H6A H 0.0511 0.3359 1.0022 0.051 Uiso 1 1 d R . .
B7 B 0.1987(6) 0.1568(5) 0.9443(5) 0.0404(10) Uani 1 1 d . . .
H7A H 0.1841 0.0730 1.0294 0.048 Uiso 1 1 d R . .
B8 B 0.4080(6) 0.1816(5) 0.8327(5) 0.0344(9) Uani 1 1 d . . .
H8A H 0.5063 0.1086 0.8586 0.041 Uiso 1 1 d R . .
B9 B 0.3446(7) 0.2860(5) 0.6668(5) 0.0389(10) Uani 1 1 d . . .
H9A H 0.4086 0.2736 0.5931 0.047 Uiso 1 1 d R . .
B10 B 0.0998(8) 0.3298(6) 0.6730(6) 0.0508(13) Uani 1 1 d . . .
H10A H 0.0243 0.3409 0.6043 0.061 Uiso 1 1 d R . .
B11 B 0.0113(6) 0.2466(5) 0.8443(5) 0.0431(11) Uani 1 1 d . . .
H11A H -0.1140 0.2111 0.8727 0.052 Uiso 1 1 d R . .
B12 B 0.1876(7) 0.1561(5) 0.7884(5) 0.0422(11) Uani 1 1 d . . .
H12A H 0.1634 0.0705 0.7843 0.051 Uiso 1 1 d R . .
C1 C 0.2736(5) 0.4427(4) 0.8069(3) 0.0294(7) Uani 1 1 d . . .
C2 C 0.3541(5) 0.2869(4) 0.9083(4) 0.0331(8) Uani 1 1 d . . .
C3 C 0.2160(7) 0.1370(6) 0.4295(6) 0.0628(13) Uani 1 1 d . . .
H3 H 0.2144 0.2287 0.4313 0.075 Uiso 1 1 calc R . .
C4 C 0.1582(7) 0.1163(6) 0.3304(5) 0.0576(13) Uani 1 1 d . . .
H4 H 0.1115 0.1908 0.2474 0.069 Uiso 1 1 calc R . .
C5 C 0.1853(7) -0.0282(6) 0.3640(5) 0.0566(12) Uani 1 1 d . . .
H5 H 0.1609 -0.0737 0.3096 0.068 Uiso 1 1 calc R . .
C6 C 0.2523(7) -0.0959(6) 0.4900(5) 0.0572(13) Uani 1 1 d . . .
H6 H 0.2844 -0.1980 0.5405 0.069 Uiso 1 1 calc R . .
C7 C 0.2702(7) 0.0076(6) 0.5286(6) 0.0576(12) Uani 1 1 d . . .
H7 H 0.3156 -0.0085 0.6127 0.069 Uiso 1 1 calc R . .
Co1 Co 0.5000 0.5000 1.0000 0.0360(2) Uani 1 2 d S . .
Co2 Co 0.0000 0.0000 0.5000 0.0433(2) Uani 1 2 d S . .
S1 S 0.49187(14) 0.28121(11) 1.03252(10) 0.0378(2) Uani 1 1 d . . .
S2 S 0.66595(17) 0.40833(11) 1.17160(12) 0.0473(3) Uani 1 1 d . . .

loop_
_atom_site_aniso_label
_atom_site_aniso_U_11
_atom_site_aniso_U_22
_atom_site_aniso_U_33
_atom_site_aniso_U_23
_atom_site_aniso_U_13
_atom_site_aniso_U_12
B3 0.034(2) 0.042(2) 0.040(2) -0.022(2) 0.0053(19) -0.0149(19)
B4 0.052(3) 0.039(2) 0.042(3) -0.019(2) -0.021(2) -0.011(2)
B5 0.048(3) 0.029(2) 0.069(3) -0.023(2) -0.028(3) 0.008(2)
B6 0.029(2) 0.055(3) 0.039(3) -0.020(2) 0.0051(19) 0.005(2)
B7 0.035(2) 0.039(2) 0.046(3) -0.020(2) 0.001(2) -0.0031(19)
B8 0.0268(19) 0.039(2) 0.042(2) -0.023(2) -0.0029(17) -0.0021(17)
B9 0.041(2) 0.049(3) 0.039(2) -0.029(2) -0.0044(19) -0.009(2)
B10 0.058(3) 0.044(3) 0.054(3) -0.018(2) -0.026(3) -0.010(2)
B11 0.027(2) 0.043(3) 0.054(3) -0.016(2) -0.003(2) -0.0088(19)
B12 0.041(2) 0.042(3) 0.055(3) -0.029(2) -0.014(2) -0.006(2)
C1 0.0336(18) 0.0256(17) 0.0277(18) -0.0091(15) -0.0123(15) -0.0001(14)
C2 0.0358(19) 0.0207(17) 0.036(2) -0.0075(15) -0.0046(16) 0.0031(14)
C3 0.057(3) 0.063(3) 0.065(3) -0.024(3) -0.007(3) -0.017(3)
C4 0.052(3) 0.056(3) 0.045(3) -0.008(2) 0.009(2) -0.010(2)
C5 0.056(3) 0.065(3) 0.056(3) -0.035(3) 0.010(2) -0.016(2)
C6 0.050(3) 0.057(3) 0.054(3) -0.022(2) 0.011(2) 0.010(2)
C7 0.042(3) 0.070(3) 0.065(3) -0.036(3) 0.007(2) -0.014(2)
Co1 0.0354(4) 0.0354(4) 0.0361(4) -0.0146(3) -0.0089(3) 0.0024(3)
Co2 0.0430(5) 0.0403(4) 0.0435(5) -0.0176(4) 0.0004(4) -0.0027(3)
S1 0.0381(5) 0.0360(5) 0.0373(5) -0.0145(4) -0.0095(4) 0.0028(4)
S2 0.0673(7) 0.0292(5) 0.0482(6) -0.0154(5) -0.0276(5) 0.0008(5)

loop_
_atom_type_symbol
_atom_type_description
_atom_type_scat_dispersion_real
_atom_type_scat_dispersion_imag
_atom_type_scat_source
C C 0.0033 0.0016 'International Tables Vol C Tables 4.2.6.8 and 6.1.1.4'
H H 0.0000 0.0000 'International Tables Vol C Tables 4.2.6.8 and 6.1.1.4'
B B 0.0013 0.0007 'International Tables Vol C Tables 4.2.6.8 and 6.1.1.4'
S S 0.1246 0.1234 'International Tables Vol C Tables 4.2.6.8 and 6.1.1.4'
Co Co 0.3494 0.9721 'International Tables Vol C Tables 4.2.6.8 and 6.1.1.4'

loop_
_geom_angle_atom_site_label_1
_geom_angle_atom_site_label_2
_geom_angle_atom_site_label_3
_geom_angle
_geom_angle_site_symmetry_1
_geom_angle_site_symmetry_3
_geom_angle_publ_flag
C2 B3 C1 55.5(2) . . ?
C2 B3 B8 58.2(2) . . ?
C1 B3 B8 103.5(3) . . ?
C2 B3 B9 104.7(3) . . ?
C1 B3 B9 104.7(3) . . ?
B8 B3 B9 61.1(3) . . ?
C2 B3 B4 104.0(3) . . ?
C1 B3 B4 59.4(3) . . ?
B8 B3 B4 108.4(3) . . ?
B9 B3 B4 59.7(3) . . ?
C2 B3 H3A 123.2 . . ?
C1 B3 H3A 122.7 . . ?
B8 B3 H3A 123.0 . . ?
B9 B3 H3A 125.3 . . ?
B4 B3 H3A 122.5 . . ?
C1 B4 B10 104.9(4) . . ?
C1 B4 B9 103.7(3) . . ?
B10 B4 B9 60.6(3) . . ?
C1 B4 B5 58.3(3) . . ?
B10 B4 B5 60.5(3) . . ?
B9 B4 B5 108.1(3) . . ?
C1 B4 B3 58.8(2) . . ?
B10 B4 B3 108.1(3) . . ?
B9 B4 B3 58.9(3) . . ?
B5 B4 B3 107.9(3) . . ?
C1 B4 H4A 122.9 . . ?
B10 B4 H4A 125.1 . . ?
B9 B4 H4A 123.1 . . ?
B5 B4 H4A 123.0 . . ?
B3 B4 H4A 118.6 . . ?
C1 B5 B6 59.8(2) . . ?
C1 B5 B4 60.1(3) . . ?
B6 B5 B4 109.9(3) . . ?
C1 B5 B10 105.2(4) . . ?
B6 B5 B10 108.2(3) . . ?
B4 B5 B10 59.1(3) . . ?
C1 B5 B11 104.4(3) . . ?
B6 B5 B11 59.3(3) . . ?
B4 B5 B11 107.0(3) . . ?
B10 B5 B11 59.7(3) . . ?
C1 B5 H5A 124.5 . . ?
B6 B5 H5A 117.6 . . ?
B4 B5 H5A 124.5 . . ?
B10 B5 H5A 124.1 . . ?
B11 B5 H5A 120.9 . . ?
C1 B6 C2 55.2(2) . . ?
C1 B6 B7 103.7(3) . . ?
C2 B6 B7 58.5(2) . . ?
C1 B6 B11 104.7(3) . . ?
C2 B6 B11 104.1(3) . . ?
B7 B6 B11 60.5(3) . . ?
C1 B6 B5 58.6(3) . . ?
C2 B6 B5 103.2(3) . . ?
B7 B6 B5 109.0(4) . . ?
B11 B6 B5 60.9(3) . . ?
C1 B6 H6A 124.2 . . ?
C2 B6 H6A 124.0 . . ?
B7 B6 H6A 121.6 . . ?
B11 B6 H6A 124.5 . . ?
B5 B6 H6A 123.0 . . ?
C2 B7 B6 60.5(3) . . ?
C2 B7 B11 105.0(3) . . ?
B6 B7 B11 59.9(3) . . ?
C2 B7 B12 104.4(3) . . ?
B6 B7 B12 107.9(4) . . ?
B11 B7 B12 59.0(3) . . ?
C2 B7 B8 57.7(2) . . ?
B6 B7 B8 108.6(3) . . ?
B11 B7 B8 107.0(3) . . ?
B12 B7 B8 60.2(3) . . ?
C2 B7 H7A 123.3 . . ?
B6 B7 H7A 120.6 . . ?
B11 B7 H7A 124.1 . . ?
B12 B7 H7A 123.5 . . ?
B8 B7 H7A 121.2 . . ?
C2 B8 B3 60.3(2) . . ?
C2 B8 B9 105.1(3) . . ?
B3 B8 B9 59.5(3) . . ?
C2 B8 B7 58.9(2) . . ?
B3 B8 B7 109.5(3) . . ?
B9 B8 B7 107.6(3) . . ?
C2 B8 B12 105.0(3) . . ?
B3 B8 B12 108.3(3) . . ?
B9 B8 B12 59.8(3) . . ?
B7 B8 B12 59.8(3) . . ?
C2 B8 H8A 122.8 . . ?
B3 B8 H8A 122.2 . . ?
B9 B8 H8A 125.1 . . ?
B7 B8 H8A 118.8 . . ?
B12 B8 H8A 122.2 . . ?
B3 B9 B4 61.4(3) . . ?
B3 B9 B10 109.1(3) . . ?
B4 B9 B10 59.4(3) . . ?
B3 B9 B8 59.4(3) . . ?
B4 B9 B8 108.3(3) . . ?
B10 B9 B8 109.0(3) . . ?
B3 B9 B12 108.8(3) . . ?
B4 B9 B12 108.5(3) . . ?
B10 B9 B12 61.0(3) . . ?
B8 B9 B12 60.5(3) . . ?
B3 B9 H9A 121.0 . . ?
B4 B9 H9A 121.5 . . ?
B10 B9 H9A 121.2 . . ?
B8 B9 H9A 121.6 . . ?
B12 B9 H9A 121.0 . . ?
B4 B10 B9 60.1(3) . . ?
B4 B10 B11 108.7(4) . . ?
B9 B10 B11 106.7(3) . . ?
B4 B10 B5 60.4(3) . . ?
B9 B10 B5 107.6(3) . . ?
B11 B10 B5 60.5(3) . . ?
B4 B10 B12 108.1(3) . . ?
B9 B10 B12 59.7(3) . . ?
B11 B10 B12 58.6(3) . . ?
B5 B10 B12 107.1(4) . . ?
B4 B10 H10A 122.4 . . ?
B9 B10 H10A 122.2 . . ?
B11 B10 H10A 121.3 . . ?
B5 B10 H10A 122.6 . . ?
B12 B10 H10A 121.1 . . ?
B12 B11 B6 109.2(3) . . ?
B12 B11 B7 60.8(3) . . ?
B6 B11 B7 59.6(3) . . ?
B12 B11 B10 61.5(3) . . ?
B6 B11 B10 108.8(3) . . ?
B7 B11 B10 109.6(3) . . ?
B12 B11 B5 109.0(4) . . ?
B6 B11 B5 59.9(3) . . ?
B7 B11 B5 107.4(3) . . ?
B10 B11 B5 59.9(3) . . ?
B12 B11 H11A 120.5 . . ?
B6 B11 H11A 120.7 . . ?
B7 B11 H11A 120.5 . . ?
B10 B11 H11A 121.8 . . ?
B5 B11 H11A 122.7 . . ?
B11 B12 B9 107.4(3) . . ?
B11 B12 B7 60.2(3) . . ?
B9 B12 B7 107.7(3) . . ?
B11 B12 B8 107.8(3) . . ?
B9 B12 B8 59.7(3) . . ?
B7 B12 B8 60.0(2) . . ?
B11 B12 B10 59.9(3) . . ?
B9 B12 B10 59.3(3) . . ?
B7 B12 B10 107.7(3) . . ?
B8 B12 B10 107.0(3) . . ?
B11 B12 H12A 121.9 . . ?
B9 B12 H12A 122.2 . . ?
B7 B12 H12A 121.5 . . ?
B8 B12 H12A 121.9 . . ?
B10 B12 H12A 122.5 . . ?
C2 C1 B5 111.5(3) . . ?
C2 C1 B6 62.6(2) . . ?
B5 C1 B6 61.6(3) . . ?
C2 C1 B3 61.8(2) . . ?
B5 C1 B3 113.1(3) . . ?
B6 C1 B3 114.7(3) . . ?
C2 C1 B4 110.9(3) . . ?
B5 C1 B4 61.6(3) . . ?
B6 C1 B4 112.7(3) . . ?
B3 C1 B4 61.8(3) . . ?
C2 C1 S2 117.0(2) . 2_667 ?
B5 C1 S2 122.2(3) . 2_667 ?
B6 C1 S2 117.5(3) . 2_667 ?
B3 C1 S2 116.4(3) . 2_667 ?
B4 C1 S2 121.9(3) . 2_667 ?
C1 C2 B8 111.9(3) . . ?
C1 C2 B7 111.4(3) . . ?
B8 C2 B7 63.4(3) . . ?
C1 C2 B3 62.7(2) . . ?
B8 C2 B3 61.5(3) . . ?
B7 C2 B3 114.2(3) . . ?
C1 C2 B6 62.1(2) . . ?
B8 C2 B6 113.8(3) . . ?
B7 C2 B6 61.0(3) . . ?
B3 C2 B6 115.1(3) . . ?
C1 C2 S1 116.0(3) . . ?
B8 C2 S1 121.9(3) . . ?
B7 C2 S1 121.6(3) . . ?
B3 C2 S1 116.7(3) . . ?
B6 C2 S1 116.5(3) . . ?
C4 C3 C7 108.6(5) . . ?
C4 C3 Co2 68.9(3) . . ?
C7 C3 Co2 69.6(3) . . ?
C4 C3 H3 125.7 . . ?
C7 C3 H3 125.7 . . ?
Co2 C3 H3 125.7 . . ?
C3 C4 C5 108.2(5) . . ?
C3 C4 Co2 71.7(3) . . ?
C5 C4 Co2 70.5(3) . . ?
C3 C4 H4 125.9 . . ?
C5 C4 H4 125.9 . . ?
Co2 C4 H4 125.9 . . ?
C6 C5 C4 107.1(5) . . ?
C6 C5 Co2 69.4(3) . . ?
C4 C5 Co2 68.9(3) . . ?
C6 C5 H5 126.5 . . ?
C4 C5 H5 126.5 . . ?
Co2 C5 H5 126.5 . . ?
C7 C6 C5 107.4(5) . . ?
C7 C6 Co2 70.2(3) . . ?
C5 C6 Co2 70.1(3) . . ?
C7 C6 H6 126.3 . . ?
C5 C6 H6 126.3 . . ?
Co2 C6 H6 126.3 . . ?
C3 C7 C6 108.7(5) . . ?
C3 C7 Co2 70.9(3) . . ?
C6 C7 Co2 69.8(3) . . ?
C3 C7 H7 125.7 . . ?
C6 C7 H7 125.7 . . ?
Co2 C7 H7 125.7 . . ?
S1 Co1 S1 180.0 2_667 . ?
S1 Co1 S2 84.74(4) 2_667 2_667 ?
S1 Co1 S2 95.26(4) . 2_667 ?
S1 Co1 S2 95.26(4) 2_667 . ?
S1 Co1 S2 84.74(4) . . ?
S2 Co1 S2 180.0 2_667 . ?
C4 Co2 C4 180.0 2_556 . ?
C4 Co2 C6 68.1(2) 2_556 2_556 ?
C4 Co2 C6 111.9(2) . 2_556 ?
C4 Co2 C6 111.9(2) 2_556 . ?
C4 Co2 C6 68.1(2) . . ?
C6 Co2 C6 180.0 2_556 . ?
C4 Co2 C7 67.0(2) 2_556 2_556 ?
C4 Co2 C7 113.0(2) . 2_556 ?
C6 Co2 C7 40.0(2) 2_556 2_556 ?
C6 Co2 C7 140.0(2) . 2_556 ?
C4 Co2 C7 113.0(2) 2_556 . ?
C4 Co2 C7 67.0(2) . . ?
C6 Co2 C7 140.0(2) 2_556 . ?
C6 Co2 C7 40.0(2) . . ?
C7 Co2 C7 180.0(3) 2_556 . ?
C4 Co2 C5 139.4(2) 2_556 . ?
C4 Co2 C5 40.6(2) . . ?
C6 Co2 C5 139.5(2) 2_556 . ?
C6 Co2 C5 40.5(2) . . ?
C7 Co2 C5 112.8(2) 2_556 . ?
C7 Co2 C5 67.2(2) . . ?
C4 Co2 C5 40.6(2) 2_556 2_556 ?
C4 Co2 C5 139.4(2) . 2_556 ?
C6 Co2 C5 40.5(2) 2_556 2_556 ?
C6 Co2 C5 139.5(2) . 2_556 ?
C7 Co2 C5 67.2(2) 2_556 2_556 ?
C7 Co2 C5 112.8(2) . 2_556 ?
C5 Co2 C5 180.000(1) . 2_556 ?
C4 Co2 C3 39.4(2) 2_556 2_556 ?
C4 Co2 C3 140.6(2) . 2_556 ?
C6 Co2 C3 66.9(2) 2_556 2_556 ?
C6 Co2 C3 113.1(2) . 2_556 ?
C7 Co2 C3 39.5(2) 2_556 2_556 ?
C7 Co2 C3 140.5(2) . 2_556 ?
C5 Co2 C3 113.2(2) . 2_556 ?
C5 Co2 C3 66.8(2) 2_556 2_556 ?
C4 Co2 C3 140.6(2) 2_556 . ?
C4 Co2 C3 39.4(2) . . ?
C6 Co2 C3 113.1(2) 2_556 . ?
C6 Co2 C3 66.9(2) . . ?
C7 Co2 C3 140.5(2) 2_556 . ?
C7 Co2 C3 39.5(2) . . ?
C5 Co2 C3 66.8(2) . . ?
C5 Co2 C3 113.2(2) 2_556 . ?
C3 Co2 C3 180.0(3) 2_556 . ?
C2 S1 Co1 106.27(12) . . ?
C1 S2 Co1 105.47(12) 2_667 . ?

loop_
_geom_bond_atom_site_label_1
_geom_bond_atom_site_label_2
_geom_bond_distance
_geom_bond_site_symmetry_2
_geom_bond_publ_flag
B3 C2 1.726(6) . ?
B3 C1 1.740(6) . ?
B3 B8 1.746(6) . ?
B3 B9 1.749(6) . ?
B3 B4 1.792(7) . ?
B3 H3A 0.9600 . ?
B4 C1 1.750(6) . ?
B4 B10 1.751(7) . ?
B4 B9 1.764(7) . ?
B4 B5 1.775(8) . ?
B4 H4A 0.9600 . ?
B5 C1 1.717(6) . ?
B5 B6 1.770(7) . ?
B5 B10 1.777(8) . ?
B5 B11 1.788(7) . ?
B5 H5A 0.9600 . ?
B6 C1 1.738(6) . ?
B6 C2 1.746(6) . ?
B6 B7 1.755(7) . ?
B6 B11 1.760(7) . ?
B6 H6A 0.9599 . ?
B7 C2 1.711(6) . ?
B7 B11 1.772(7) . ?
B7 B12 1.783(7) . ?
B7 B8 1.788(6) . ?
B7 H7A 0.9601 . ?
B8 C2 1.689(6) . ?
B8 B9 1.777(7) . ?
B8 B12 1.792(6) . ?
B8 H8A 0.9600 . ?
B9 B10 1.773(7) . ?
B9 B12 1.780(7) . ?
B9 H9A 0.9600 . ?
B10 B11 1.773(8) . ?
B10 B12 1.802(7) . ?
B10 H10A 0.9600 . ?
B11 B12 1.750(7) . ?
B11 H11A 0.9600 . ?
B12 H12A 0.9601 . ?
C1 C2 1.614(5) . ?
C1 S2 1.798(4) 2_667 ?
C2 S1 1.794(4) . ?
C3 C4 1.358(7) . ?
C3 C7 1.367(7) . ?
C3 Co2 2.032(5) . ?
C3 H3 0.9800 . ?
C4 C5 1.394(7) . ?
C4 Co2 1.997(5) . ?
C4 H4 0.9800 . ?
C5 C6 1.393(7) . ?
C5 Co2 2.018(5) . ?
C5 H5 0.9800 . ?
C6 C7 1.376(7) . ?
C6 Co2 2.009(5) . ?
C6 H6 0.9800 . ?
C7 Co2 2.014(5) . ?
C7 H7 0.9800 . ?
Co1 S1 2.1728(15) 2_667 ?
Co1 S1 2.1728(15) . ?
Co1 S2 2.1806(15) 2_667 ?
Co1 S2 2.1806(15) . ?
Co2 C4 1.997(5) 2_556 ?
Co2 C6 2.009(5) 2_556 ?
Co2 C7 2.014(5) 2_556 ?
Co2 C5 2.018(5) 2_556 ?
Co2 C3 2.032(5) 2_556 ?
S2 C1 1.798(4) 2_667 ?
